data_1513861
loop_
_publ_author_name
'Kortmann, Felix A.'
'Chang, Mu-Chieh'
'Otten, Edwin'
'Couzijn, Erik P. A.'
'Lutz, Martin'
'Minnaard, Adriaan J.'

_publ_section_title
;
 Consecutive dynamic resolutions of phosphine oxides
;
_journal_issue 4
_journal_name_full 'Chemical Science'
_journal_page_first 1322
_journal_paper_doi 10.1039/c3sc52913d
_journal_volume 5
_journal_year 2014
_chemical_formula_sum 'C17 H21 O2 P'
_chemical_formula_weight 288.31
_chemical_name_systematic
; 
 ? 
;
_space_group_IT_number 5
_symmetry_cell_setting monoclinic
_symmetry_space_group_name_Hall 'C 2y'
_symmetry_space_group_name_H-M 'C 1 2 1'
_atom_sites_solution_hydrogens geom
_atom_sites_solution_primary direct
_atom_sites_solution_secondary difmap
_audit_creation_method SHELXL-97
_cell_angle_alpha 90.00
_cell_angle_beta 116.360(2)
_cell_angle_gamma 90.00
_cell_formula_units_Z 4
_cell_length_a 21.4308(14)
_cell_length_b 6.0890(4)
_cell_length_c 13.0171(8)
_cell_measurement_reflns_used 7613
_cell_measurement_temperature 100(2)
_cell_measurement_theta_max 54.104
_cell_measurement_theta_min 6.363
_cell_volume 1522.01(17)
_computing_structure_refinement 'SHELXL-97 (Sheldrick, 2008)'
_computing_structure_solution 'SHELXS-97 (Sheldrick, 2008)'
_diffrn_ambient_temperature 100(2)
_diffrn_measured_fraction_theta_full 0.990
_diffrn_measured_fraction_theta_max 0.990
_diffrn_radiation_monochromator graphite
_diffrn_radiation_source 'fine-focus sealed tube'
_diffrn_radiation_type MoK\a
_diffrn_radiation_wavelength 0.71073
_diffrn_reflns_av_R_equivalents 0.0460
_diffrn_reflns_av_sigmaI/netI 0.0396
_diffrn_reflns_limit_h_max 27
_diffrn_reflns_limit_h_min -27
_diffrn_reflns_limit_k_max 7
_diffrn_reflns_limit_k_min -7
_diffrn_reflns_limit_l_max 16
_diffrn_reflns_limit_l_min -16
_diffrn_reflns_number 15838
_diffrn_reflns_theta_full 27.10
_diffrn_reflns_theta_max 27.10
_diffrn_reflns_theta_min 3.18
_exptl_absorpt_coefficient_mu 0.180
_exptl_absorpt_correction_T_max 0.9964
_exptl_absorpt_correction_T_min 0.9349
_exptl_absorpt_correction_type multi-scan
_exptl_absorpt_process_details SADABS
_exptl_crystal_colour colourless
_exptl_crystal_density_diffrn 1.258
_exptl_crystal_density_method 'not measured'
_exptl_crystal_description needle
_exptl_crystal_F_000 616
_exptl_crystal_size_max 0.38
_exptl_crystal_size_mid 0.15
_exptl_crystal_size_min 0.02
_refine_diff_density_max 0.285
_refine_diff_density_min -0.185
_refine_diff_density_rms 0.044
_refine_ls_abs_structure_details 'Flack H D (1983), Acta Cryst. A39, 876-881'
_refine_ls_abs_structure_Flack 0.04(8)
_refine_ls_extinction_method none
_refine_ls_goodness_of_fit_ref 1.043
_refine_ls_hydrogen_treatment constr
_refine_ls_matrix_type full
_refine_ls_number_parameters 185
_refine_ls_number_reflns 3320
_refine_ls_number_restraints 1
_refine_ls_restrained_S_all 1.043
_refine_ls_R_factor_all 0.0446
_refine_ls_R_factor_gt 0.0353
_refine_ls_shift/su_max 0.001
_refine_ls_shift/su_mean 0.000
_refine_ls_structure_factor_coef Fsqd
_refine_ls_weighting_details 'calc w=1/[\s^2^(Fo^2^)+(0.0352P)^2^+0.7414P] where P=(Fo^2^+2Fc^2^)/3'
_refine_ls_weighting_scheme calc
_refine_ls_wR_factor_gt 0.0729
_refine_ls_wR_factor_ref 0.0764
_reflns_number_gt 2992
_reflns_number_total 3320
_reflns_threshold_expression >2sigma(I)
_cod_data_source_file c3sc52913d.txt
_cod_data_source_block mo_molan083_0m
_cod_original_sg_symbol_H-M C2
_cod_database_code 1513861

loop_
_symmetry_equiv_pos_as_xyz
'x, y, z'
'-x, y, -z'
'x+1/2, y+1/2, z'
'-x+1/2, y+1/2, -z'

loop_
_atom_site_label
_atom_site_type_symbol
_atom_site_fract_x
_atom_site_fract_y
_atom_site_fract_z
_atom_site_U_iso_or_equiv
_atom_site_adp_type
_atom_site_occupancy
_atom_site_symmetry_multiplicity
_atom_site_calc_flag
_atom_site_refinement_flags
P1 P 0.66365(2) 0.78981(7) 0.27051(4) 0.01543(11) Uani 1 1 d .
O1 O 0.68328(6) 0.5520(2) 0.29481(11) 0.0193(3) Uani 1 1 d .
O2 O 0.73670(7) 0.8915(2) 0.48374(11) 0.0191(3) Uani 1 1 d .
H2 H 0.7654 0.9700 0.5367 0.029 Uiso 1 1 calc R
C1 C 0.73037(9) 0.9689(3) 0.37601(15) 0.0165(4) Uani 1 1 d .
H1 H 0.7137 1.1244 0.3639 0.020 Uiso 1 1 calc R
C2 C 0.79830(9) 0.9520(3) 0.36629(15) 0.0167(4) Uani 1 1 d .
C3 C 0.82137(10) 1.1275(3) 0.32314(16) 0.0210(4) Uani 1 1 d .
H3 H 0.7941 1.2571 0.2979 0.025 Uiso 1 1 calc R
C4 C 0.88431(10) 1.1122(3) 0.31718(17) 0.0244(4) Uani 1 1 d .
H4 H 0.9001 1.2324 0.2885 0.029 Uiso 1 1 calc R
C5 C 0.92419(10) 0.9235(4) 0.35271(18) 0.0258(5) Uani 1 1 d .
H5 H 0.9671 0.9139 0.3481 0.031 Uiso 1 1 calc R
C6 C 0.90125(10) 0.7483(3) 0.39512(17) 0.0253(5) Uani 1 1 d .
H6 H 0.9284 0.6182 0.4195 0.030 Uiso 1 1 calc R
C7 C 0.83856(9) 0.7634(4) 0.40188(16) 0.0213(4) Uani 1 1 d .
H7 H 0.8231 0.6434 0.4312 0.026 Uiso 1 1 calc R
C8 C 0.66052(9) 0.8756(3) 0.13508(16) 0.0177(4) Uani 1 1 d .
C9 C 0.67822(9) 0.7215(3) 0.07459(16) 0.0216(4) Uani 1 1 d .
H9 H 0.6901 0.5766 0.1039 0.026 Uiso 1 1 calc R
C10 C 0.67882(9) 0.7761(4) -0.02884(15) 0.0244(4) Uani 1 1 d .
H10 H 0.6914 0.6693 -0.0695 0.029 Uiso 1 1 calc R
C11 C 0.66095(10) 0.9871(3) -0.07220(17) 0.0247(5) Uani 1 1 d .
H11 H 0.6603 1.0241 -0.1436 0.030 Uiso 1 1 calc R
C12 C 0.64402(11) 1.1441(3) -0.01159(17) 0.0263(5) Uani 1 1 d .
H12 H 0.6320 1.2887 -0.0413 0.032 Uiso 1 1 calc R
C13 C 0.64453(10) 1.0904(3) 0.09252(17) 0.0226(4) Uani 1 1 d .
H13 H 0.6341 1.1992 0.1349 0.027 Uiso 1 1 calc R
C14 C 0.57840(9) 0.8426(3) 0.26885(16) 0.0195(4) Uani 1 1 d .
C15 C 0.52405(10) 0.7158(4) 0.16645(18) 0.0314(5) Uani 1 1 d .
H15A H 0.5372 0.5605 0.1727 0.047 Uiso 1 1 calc R
H15B H 0.5218 0.7764 0.0951 0.047 Uiso 1 1 calc R
H15C H 0.4784 0.7296 0.1660 0.047 Uiso 1 1 calc R
C16 C 0.55919(12) 1.0850(4) 0.2594(2) 0.0335(5) Uani 1 1 d .
H16A H 0.5160 1.1029 0.2670 0.050 Uiso 1 1 calc R
H16B H 0.5526 1.1412 0.1847 0.050 Uiso 1 1 calc R
H16C H 0.5967 1.1670 0.3206 0.050 Uiso 1 1 calc R
C17 C 0.58071(9) 0.7492(4) 0.38001(17) 0.0251(5) Uani 1 1 d .
H17A H 0.6160 0.8279 0.4459 0.038 Uiso 1 1 calc R
H17B H 0.5926 0.5928 0.3860 0.038 Uiso 1 1 calc R
H17C H 0.5350 0.7673 0.3791 0.038 Uiso 1 1 calc R

loop_
_atom_site_aniso_label
_atom_site_aniso_U_11
_atom_site_aniso_U_22
_atom_site_aniso_U_33
_atom_site_aniso_U_23
_atom_site_aniso_U_13
_atom_site_aniso_U_12
P1 0.0181(2) 0.0130(2) 0.0148(2) -0.0001(2) 0.00703(17) 0.0007(2)
O1 0.0223(7) 0.0142(7) 0.0202(7) 0.0007(5) 0.0084(6) 0.0017(5)
O2 0.0217(7) 0.0211(7) 0.0136(6) -0.0025(5) 0.0071(5) -0.0040(5)
C1 0.0200(9) 0.0139(9) 0.0156(9) -0.0009(7) 0.0078(8) 0.0002(7)
C2 0.0201(9) 0.0167(9) 0.0132(9) -0.0027(8) 0.0074(7) -0.0034(8)
C3 0.0241(10) 0.0203(10) 0.0163(10) 0.0014(8) 0.0070(8) -0.0015(8)
C4 0.0280(10) 0.0264(11) 0.0193(10) 0.0024(8) 0.0111(9) -0.0072(8)
C5 0.0221(10) 0.0325(12) 0.0278(11) -0.0029(9) 0.0156(9) -0.0051(8)
C6 0.0230(9) 0.0210(12) 0.0317(11) -0.0009(9) 0.0120(8) 0.0003(8)
C7 0.0220(9) 0.0196(11) 0.0228(9) 0.0003(9) 0.0104(7) -0.0026(8)
C8 0.0165(8) 0.0191(9) 0.0147(9) -0.0005(7) 0.0045(7) -0.0014(7)
C9 0.0228(9) 0.0211(11) 0.0187(10) -0.0015(7) 0.0072(8) 0.0011(7)
C10 0.0234(9) 0.0303(10) 0.0209(9) -0.0074(11) 0.0111(7) -0.0017(10)
C11 0.0283(10) 0.0308(12) 0.0166(10) -0.0019(9) 0.0115(8) -0.0086(9)
C12 0.0359(12) 0.0216(11) 0.0210(11) 0.0023(9) 0.0122(9) -0.0051(9)
C13 0.0307(10) 0.0193(10) 0.0199(10) -0.0028(8) 0.0132(8) -0.0010(8)
C14 0.0181(9) 0.0226(11) 0.0179(9) 0.0015(7) 0.0081(7) 0.0020(7)
C15 0.0192(10) 0.0469(15) 0.0248(11) -0.0068(9) 0.0069(9) -0.0022(9)
C16 0.0335(12) 0.0247(11) 0.0527(15) 0.0087(11) 0.0285(11) 0.0101(9)
C17 0.0207(9) 0.0321(13) 0.0250(10) 0.0020(9) 0.0124(8) -0.0054(8)

loop_
_atom_type_symbol
_atom_type_description
_atom_type_scat_dispersion_real
_atom_type_scat_dispersion_imag
_atom_type_scat_source
C C 0.0033 0.0016 'International Tables Vol C Tables 4.2.6.8 and 6.1.1.4'
H H 0.0000 0.0000 'International Tables Vol C Tables 4.2.6.8 and 6.1.1.4'
O O 0.0106 0.0060 'International Tables Vol C Tables 4.2.6.8 and 6.1.1.4'
P P 0.1023 0.0942 'International Tables Vol C Tables 4.2.6.8 and 6.1.1.4'

loop_
_geom_angle_atom_site_label_1
_geom_angle_atom_site_label_2
_geom_angle_atom_site_label_3
_geom_angle
O1 P1 C8 111.65(8)
O1 P1 C1 111.25(8)
C8 P1 C1 103.69(8)
O1 P1 C14 110.71(8)
C8 P1 C14 109.25(8)
C1 P1 C14 110.07(8)
O2 C1 C2 112.51(14)
O2 C1 P1 103.97(12)
C2 C1 P1 110.74(12)
C7 C2 C3 119.29(17)
C7 C2 C1 120.32(16)
C3 C2 C1 120.38(17)
C4 C3 C2 119.87(18)
C5 C4 C3 120.55(18)
C4 C5 C6 119.75(18)
C5 C6 C7 119.87(19)
C2 C7 C6 120.67(19)
C9 C8 C13 119.27(18)
C9 C8 P1 117.25(14)
C13 C8 P1 123.40(15)
C8 C9 C10 120.77(19)
C11 C10 C9 119.68(19)
C12 C11 C10 120.13(18)
C11 C12 C13 120.13(19)
C12 C13 C8 119.98(19)
C16 C14 C15 110.13(17)
C16 C14 C17 109.21(17)
C15 C14 C17 109.10(16)
C16 C14 P1 113.61(13)
C15 C14 P1 106.77(13)
C17 C14 P1 107.89(12)

loop_
_geom_bond_atom_site_label_1
_geom_bond_atom_site_label_2
_geom_bond_distance
P1 O1 1.5016(13)
P1 C8 1.8111(19)
P1 C1 1.8372(18)
P1 C14 1.8456(18)
O2 C1 1.427(2)
C1 C2 1.520(2)
C2 C7 1.387(3)
C2 C3 1.396(3)
C3 C4 1.388(3)
C4 C5 1.383(3)
C5 C6 1.388(3)
C6 C7 1.388(3)
C8 C9 1.382(3)
C8 C13 1.402(3)
C9 C10 1.392(3)
C10 C11 1.387(3)
C11 C12 1.387(3)
C12 C13 1.389(3)
C14 C16 1.523(3)
C14 C15 1.533(3)
C14 C17 1.535(3)
